data_7053654
loop_
_publ_author_name
'Yamashita, Makoto'
'Aramaki, Yoshitaka'
'Nozaki, Kyoko'

_publ_section_title
;
 Reduction of base-stabilized difluoroboranes to induce rearrangement
 reactions
;
_journal_issue 8
_journal_name_full 'New Journal of Chemistry'
_journal_page_first 1774
_journal_paper_doi 10.1039/c0nj00363h
_journal_volume 34
_journal_year 2010
_chemical_formula_sum 'C25 H37 B N2'
_chemical_formula_weight 376.38
_chemical_name_systematic
;
?
;
_space_group_IT_number 2
_symmetry_cell_setting triclinic
_symmetry_space_group_name_Hall '-P 1'
_symmetry_space_group_name_H-M 'P -1'
_atom_sites_solution_hydrogens geom
_atom_sites_solution_primary direct
_atom_sites_solution_secondary difmap
_audit_creation_method SHELXL-97
_cell_angle_alpha 85.714(13)
_cell_angle_beta 77.331(12)
_cell_angle_gamma 83.324(13)
_cell_formula_units_Z 2
_cell_length_a 9.969(4)
_cell_length_b 10.684(5)
_cell_length_c 11.315(5)
_cell_measurement_reflns_used 3697
_cell_measurement_temperature 103.15
_cell_measurement_theta_max 27.4835
_cell_measurement_theta_min 3.0817
_cell_volume 1166.3(9)
_computing_cell_refinement 'RIGAKU CrystalClear'
_computing_data_collection 'RIGAKU CrystalClear'
_computing_data_reduction 'RIGAKU CrystalClear'
_computing_molecular_graphics ORTEP-III
_computing_structure_refinement 'SHELXL-97 (Sheldrick, 1997)'
_computing_structure_solution SIR-97
_diffrn_ambient_temperature 103(2)
_diffrn_detector_area_resol_mean 7.31
_diffrn_measured_fraction_theta_full 0.974
_diffrn_measured_fraction_theta_max 0.974
_diffrn_measurement_device_type 'RIGAKU/MSC Meacury CCD'
_diffrn_measurement_method 'omega scans'
_diffrn_radiation_monochromator graphite
_diffrn_radiation_source 'fine-focus sealed tube'
_diffrn_radiation_type MoK\a
_diffrn_radiation_wavelength 0.71070
_diffrn_reflns_av_R_equivalents 0.0218
_diffrn_reflns_av_sigmaI/netI 0.0347
_diffrn_reflns_limit_h_max 11
_diffrn_reflns_limit_h_min -11
_diffrn_reflns_limit_k_max 12
_diffrn_reflns_limit_k_min -12
_diffrn_reflns_limit_l_max 13
_diffrn_reflns_limit_l_min -10
_diffrn_reflns_number 7627
_diffrn_reflns_theta_full 25.00
_diffrn_reflns_theta_max 25.00
_diffrn_reflns_theta_min 3.08
_exptl_absorpt_coefficient_mu 0.061
_exptl_absorpt_correction_type none
_exptl_crystal_colour Colorless
_exptl_crystal_density_diffrn 1.072
_exptl_crystal_density_method 'not measured'
_exptl_crystal_description Block
_exptl_crystal_F_000 412
_exptl_crystal_size_max 0.40
_exptl_crystal_size_mid 0.35
_exptl_crystal_size_min 0.20
_refine_diff_density_max 0.181
_refine_diff_density_min -0.169
_refine_diff_density_rms 0.034
_refine_ls_extinction_method none
_refine_ls_goodness_of_fit_ref 1.081
_refine_ls_hydrogen_treatment constr
_refine_ls_matrix_type full
_refine_ls_number_parameters 261
_refine_ls_number_reflns 4007
_refine_ls_number_restraints 0
_refine_ls_restrained_S_all 1.081
_refine_ls_R_factor_all 0.0520
_refine_ls_R_factor_gt 0.0430
_refine_ls_shift/su_max 0.014
_refine_ls_shift/su_mean 0.003
_refine_ls_structure_factor_coef Fsqd
_refine_ls_weighting_details 'calc w=1/[\s^2^(Fo^2^)+(0.0462P)^2^+0.2251P] where P=(Fo^2^+2Fc^2^)/3'
_refine_ls_weighting_scheme calc
_refine_ls_wR_factor_gt 0.1006
_refine_ls_wR_factor_ref 0.1066
_reflns_number_gt 3450
_reflns_number_total 4007
_reflns_threshold_expression >2sigma(I)
_cod_data_source_file c0nj00363h.txt
_cod_data_source_block 13-iPr
_cod_depositor_comments
;
The following automatic conversions were performed:

'_exptl_absorpt_correction_type' value 'None' changed to 'none'
according to /home/saulius/struct/CIF-dictionaries/cif_core.dic
dictionary named 'cif_core.dic' version 2.4.2 from 2011-04-26.

Automatic conversion script
Id: cif_fix_values 1891 2012-01-12 08:04:46Z andrius 
;
_cod_original_cell_volume 1166.4(9)
_cod_original_sg_symbol_H-M P-1
_cod_database_code 7053654

loop_
_symmetry_equiv_pos_as_xyz
'x, y, z'
'-x, -y, -z'

loop_
_atom_site_label
_atom_site_type_symbol
_atom_site_fract_x
_atom_site_fract_y
_atom_site_fract_z
_atom_site_U_iso_or_equiv
_atom_site_adp_type
_atom_site_occupancy
_atom_site_symmetry_multiplicity
_atom_site_calc_flag
_atom_site_refinement_flags
B1 B 0.21496(15) 0.15083(14) 0.67082(13) 0.0193(3) Uani 1 1 d .
N1 N 0.26846(11) 0.13598(10) 0.78166(9) 0.0179(2) Uani 1 1 d .
C1 C 0.32622(13) 0.01000(12) 0.79856(12) 0.0201(3) Uani 1 1 d .
C2 C 0.38688(14) -0.03990(13) 0.89351(12) 0.0254(3) Uani 1 1 d .
H1 H 0.3916 0.0108 0.9577 0.030 Uiso 1 1 calc R
C3 C 0.44057(15) -0.16598(14) 0.89224(14) 0.0309(3) Uani 1 1 d .
H2 H 0.4828 -0.2019 0.9562 0.037 Uiso 1 1 calc R
C4 C 0.43327(16) -0.23973(14) 0.79899(14) 0.0342(4) Uani 1 1 d .
H3 H 0.4701 -0.3258 0.7995 0.041 Uiso 1 1 calc R
C5 C 0.37213(15) -0.18840(13) 0.70436(13) 0.0309(3) Uani 1 1 d .
H4 H 0.3673 -0.2394 0.6404 0.037 Uiso 1 1 calc R
C6 C 0.31838(14) -0.06305(13) 0.70350(12) 0.0225(3) Uani 1 1 d .
C7 C 0.24971(15) 0.01551(13) 0.61266(12) 0.0256(3) Uani 1 1 d .
H5 H 0.1645 -0.0192 0.6045 0.031 Uiso 1 1 calc R
H6 H 0.3130 0.0204 0.5321 0.031 Uiso 1 1 calc R
C8 C 0.28622(13) 0.22845(12) 0.86121(11) 0.0183(3) Uani 1 1 d .
C9 C 0.39255(13) 0.30778(12) 0.82154(12) 0.0214(3) Uani 1 1 d .
C10 C 0.40203(14) 0.40191(13) 0.89709(13) 0.0260(3) Uani 1 1 d .
H7 H 0.4718 0.4575 0.8717 0.031 Uiso 1 1 calc R
C11 C 0.31230(15) 0.41624(13) 1.00815(13) 0.0287(3) Uani 1 1 d .
H8 H 0.3193 0.4824 1.0574 0.034 Uiso 1 1 calc R
C12 C 0.21256(15) 0.33432(13) 1.04750(13) 0.0270(3) Uani 1 1 d .
H9 H 0.1529 0.3434 1.1250 0.032 Uiso 1 1 calc R
C13 C 0.19775(14) 0.23844(13) 0.97571(12) 0.0220(3) Uani 1 1 d .
C14 C 0.49536(14) 0.28973(14) 0.70141(13) 0.0289(3) Uani 1 1 d .
H10 H 0.4443 0.2628 0.6423 0.035 Uiso 1 1 calc R
C15 C 0.60935(16) 0.18408(15) 0.71549(16) 0.0425(4) Uani 1 1 d .
H11 H 0.6595 0.2067 0.7749 0.064 Uiso 1 1 calc R
H12 H 0.6736 0.1725 0.6371 0.064 Uiso 1 1 calc R
H13 H 0.5679 0.1054 0.7434 0.064 Uiso 1 1 calc R
C16 C 0.56051(16) 0.40946(16) 0.64710(15) 0.0373(4) Uani 1 1 d .
H14 H 0.4875 0.4783 0.6423 0.056 Uiso 1 1 calc R
H15 H 0.6158 0.3942 0.5656 0.056 Uiso 1 1 calc R
H16 H 0.6200 0.4327 0.6986 0.056 Uiso 1 1 calc R
C17 C 0.08388(15) 0.15269(14) 1.02111(12) 0.0281(3) Uani 1 1 d .
H17 H 0.0909 0.0896 0.9585 0.034 Uiso 1 1 calc R
C18 C 0.10055(19) 0.07987(17) 1.13967(14) 0.0433(4) Uani 1 1 d .
H18 H 0.0934 0.1395 1.2030 0.065 Uiso 1 1 calc R
H19 H 0.1912 0.0304 1.1275 0.065 Uiso 1 1 calc R
H20 H 0.0278 0.0231 1.1644 0.065 Uiso 1 1 calc R
C19 C -0.05911(16) 0.22673(17) 1.03652(16) 0.0438(4) Uani 1 1 d .
H21 H -0.0702 0.2872 1.0998 0.066 Uiso 1 1 calc R
H22 H -0.1303 0.1682 1.0598 0.066 Uiso 1 1 calc R
H23 H -0.0684 0.2722 0.9598 0.066 Uiso 1 1 calc R
N2 N 0.14441(11) 0.26073(10) 0.62766(9) 0.0201(3) Uani 1 1 d .
C20 C 0.08579(14) 0.36904(12) 0.70348(12) 0.0229(3) Uani 1 1 d .
H24 H 0.1049 0.3459 0.7859 0.028 Uiso 1 1 calc R
C21 C 0.15387(15) 0.48941(13) 0.65827(14) 0.0306(3) Uani 1 1 d .
H25 H 0.2537 0.4732 0.6530 0.046 Uiso 1 1 calc R
H26 H 0.1154 0.5560 0.7148 0.046 Uiso 1 1 calc R
H27 H 0.1362 0.5163 0.5779 0.046 Uiso 1 1 calc R
C22 C -0.07148(14) 0.39168(15) 0.71927(14) 0.0323(4) Uani 1 1 d .
H28 H -0.0947 0.4203 0.6412 0.048 Uiso 1 1 calc R
H29 H -0.1081 0.4563 0.7784 0.048 Uiso 1 1 calc R
H30 H -0.1122 0.3130 0.7484 0.048 Uiso 1 1 calc R
C23 C 0.11731(14) 0.27676(13) 0.50331(12) 0.0250(3) Uani 1 1 d .
H31 H 0.0693 0.3637 0.4961 0.030 Uiso 1 1 calc R
C24 C 0.25054(16) 0.27246(15) 0.40704(13) 0.0337(4) Uani 1 1 d .
H32 H 0.3097 0.3327 0.4246 0.051 Uiso 1 1 calc R
H33 H 0.2289 0.2946 0.3272 0.051 Uiso 1 1 calc R
H34 H 0.2990 0.1872 0.4072 0.051 Uiso 1 1 calc R
C25 C 0.01941(16) 0.18605(15) 0.48011(14) 0.0344(4) Uani 1 1 d .
H35 H 0.0691 0.1017 0.4682 0.052 Uiso 1 1 calc R
H36 H -0.0154 0.2158 0.4073 0.052 Uiso 1 1 calc R
H37 H -0.0584 0.1823 0.5499 0.052 Uiso 1 1 calc R

loop_
_atom_site_aniso_label
_atom_site_aniso_U_11
_atom_site_aniso_U_22
_atom_site_aniso_U_33
_atom_site_aniso_U_23
_atom_site_aniso_U_13
_atom_site_aniso_U_12
B1 0.0169(7) 0.0218(8) 0.0191(7) -0.0016(6) -0.0009(6) -0.0062(6)
N1 0.0193(6) 0.0163(5) 0.0185(5) -0.0012(4) -0.0047(4) -0.0020(4)
C1 0.0177(6) 0.0184(7) 0.0228(7) 0.0008(5) -0.0010(5) -0.0034(5)
C2 0.0245(7) 0.0260(7) 0.0260(7) 0.0024(6) -0.0066(6) -0.0037(6)
C3 0.0277(8) 0.0289(8) 0.0338(8) 0.0089(6) -0.0068(6) 0.0009(6)
C4 0.0360(9) 0.0199(7) 0.0410(9) 0.0028(6) -0.0010(7) 0.0047(6)
C5 0.0361(8) 0.0220(7) 0.0315(8) -0.0057(6) -0.0002(7) -0.0006(6)
C6 0.0211(7) 0.0214(7) 0.0233(7) -0.0020(6) -0.0003(6) -0.0031(6)
C7 0.0307(8) 0.0239(7) 0.0226(7) -0.0045(6) -0.0060(6) -0.0025(6)
C8 0.0199(7) 0.0160(6) 0.0211(7) -0.0002(5) -0.0089(5) -0.0019(5)
C9 0.0201(7) 0.0208(7) 0.0251(7) 0.0016(6) -0.0094(6) -0.0027(6)
C10 0.0262(8) 0.0206(7) 0.0348(8) 0.0016(6) -0.0129(6) -0.0073(6)
C11 0.0340(8) 0.0249(8) 0.0321(8) -0.0084(6) -0.0145(7) -0.0048(6)
C12 0.0288(8) 0.0310(8) 0.0226(7) -0.0081(6) -0.0063(6) -0.0033(6)
C13 0.0232(7) 0.0238(7) 0.0203(7) -0.0012(5) -0.0072(6) -0.0032(6)
C14 0.0241(8) 0.0356(8) 0.0279(8) 0.0000(6) -0.0030(6) -0.0125(7)
C15 0.0280(8) 0.0349(9) 0.0564(11) -0.0039(8) 0.0103(8) -0.0054(7)
C16 0.0290(8) 0.0446(10) 0.0377(9) 0.0106(7) -0.0054(7) -0.0129(7)
C17 0.0311(8) 0.0327(8) 0.0211(7) -0.0057(6) -0.0004(6) -0.0133(7)
C18 0.0520(11) 0.0493(11) 0.0289(8) 0.0047(8) -0.0032(8) -0.0209(9)
C19 0.0308(9) 0.0540(11) 0.0442(10) -0.0001(8) 0.0014(7) -0.0137(8)
N2 0.0218(6) 0.0208(6) 0.0186(6) -0.0026(4) -0.0061(5) -0.0015(5)
C20 0.0240(7) 0.0221(7) 0.0236(7) -0.0051(6) -0.0075(6) 0.0016(6)
C21 0.0323(8) 0.0241(8) 0.0385(8) -0.0023(6) -0.0147(7) -0.0015(6)
C22 0.0261(8) 0.0351(9) 0.0341(8) -0.0076(7) -0.0046(6) 0.0036(7)
C23 0.0279(8) 0.0276(8) 0.0212(7) -0.0004(6) -0.0100(6) -0.0007(6)
C24 0.0400(9) 0.0392(9) 0.0208(7) 0.0024(6) -0.0050(6) -0.0045(7)
C25 0.0351(9) 0.0422(9) 0.0309(8) -0.0052(7) -0.0152(7) -0.0065(7)

loop_
_atom_type_symbol
_atom_type_description
_atom_type_scat_dispersion_real
_atom_type_scat_dispersion_imag
_atom_type_scat_source
C C 0.0033 0.0016 'International Tables Vol C Tables 4.2.6.8 and 6.1.1.4'
H H 0.0000 0.0000 'International Tables Vol C Tables 4.2.6.8 and 6.1.1.4'
B B 0.0013 0.0007 'International Tables Vol C Tables 4.2.6.8 and 6.1.1.4'
N N 0.0061 0.0033 'International Tables Vol C Tables 4.2.6.8 and 6.1.1.4'

loop_
_geom_angle_atom_site_label_1
_geom_angle_atom_site_label_2
_geom_angle_atom_site_label_3
_geom_angle
N2 B1 N1 126.52(12)
N2 B1 C7 128.15(12)
N1 B1 C7 105.30(11)
C1 N1 C8 118.55(11)
C1 N1 B1 110.34(11)
C8 N1 B1 130.53(11)
C2 C1 C6 121.67(13)
C2 C1 N1 127.05(12)
C6 C1 N1 111.26(12)
C1 C2 C3 118.29(13)
C1 C2 H1 120.9
C3 C2 H1 120.9
C4 C3 C2 120.78(14)
C4 C3 H2 119.6
C2 C3 H2 119.6
C3 C4 C5 120.29(14)
C3 C4 H3 119.9
C5 C4 H3 119.9
C6 C5 C4 119.96(14)
C6 C5 H4 120.0
C4 C5 H4 120.0
C5 C6 C1 119.01(13)
C5 C6 C7 130.69(13)
C1 C6 C7 110.29(12)
C6 C7 B1 102.78(11)
C6 C7 H5 111.2
B1 C7 H5 111.2
C6 C7 H6 111.2
B1 C7 H6 111.2
H5 C7 H6 109.1
C13 C8 C9 121.52(12)
C13 C8 N1 119.65(11)
C9 C8 N1 118.83(11)
C10 C9 C8 117.70(12)
C10 C9 C14 121.02(12)
C8 C9 C14 121.27(12)
C11 C10 C9 121.47(13)
C11 C10 H7 119.3
C9 C10 H7 119.3
C12 C11 C10 119.91(13)
C12 C11 H8 120.0
C10 C11 H8 120.0
C11 C12 C13 121.23(13)
C11 C12 H9 119.4
C13 C12 H9 119.4
C12 C13 C8 118.05(12)
C12 C13 C17 119.47(12)
C8 C13 C17 122.43(12)
C9 C14 C16 113.81(13)
C9 C14 C15 110.46(12)
C16 C14 C15 109.55(12)
C9 C14 H10 107.6
C16 C14 H10 107.6
C15 C14 H10 107.6
C14 C15 H11 109.5
C14 C15 H12 109.5
H11 C15 H12 109.5
C14 C15 H13 109.5
H11 C15 H13 109.5
H12 C15 H13 109.5
C14 C16 H14 109.5
C14 C16 H15 109.5
H14 C16 H15 109.5
C14 C16 H16 109.5
H14 C16 H16 109.5
H15 C16 H16 109.5
C13 C17 C19 111.33(13)
C13 C17 C18 111.73(12)
C19 C17 C18 110.46(13)
C13 C17 H17 107.7
C19 C17 H17 107.7
C18 C17 H17 107.7
C17 C18 H18 109.5
C17 C18 H19 109.5
H18 C18 H19 109.5
C17 C18 H20 109.5
H18 C18 H20 109.5
H19 C18 H20 109.5
C17 C19 H21 109.5
C17 C19 H22 109.5
H21 C19 H22 109.5
C17 C19 H23 109.5
H21 C19 H23 109.5
H22 C19 H23 109.5
B1 N2 C20 123.16(11)
B1 N2 C23 123.16(11)
C20 N2 C23 113.64(11)
N2 C20 C21 113.17(11)
N2 C20 C22 111.64(11)
C21 C20 C22 111.32(12)
N2 C20 H24 106.8
C21 C20 H24 106.8
C22 C20 H24 106.8
C20 C21 H25 109.5
C20 C21 H26 109.5
H25 C21 H26 109.5
C20 C21 H27 109.5
H25 C21 H27 109.5
H26 C21 H27 109.5
C20 C22 H28 109.5
C20 C22 H29 109.5
H28 C22 H29 109.5
C20 C22 H30 109.5
H28 C22 H30 109.5
H29 C22 H30 109.5
N2 C23 C24 111.84(11)
N2 C23 C25 113.22(11)
C24 C23 C25 112.11(12)
N2 C23 H31 106.4
C24 C23 H31 106.4
C25 C23 H31 106.4
C23 C24 H32 109.5
C23 C24 H33 109.5
H32 C24 H33 109.5
C23 C24 H34 109.5
H32 C24 H34 109.5
H33 C24 H34 109.5
C23 C25 H35 109.5
C23 C25 H36 109.5
H35 C25 H36 109.5
C23 C25 H37 109.5
H35 C25 H37 109.5
H36 C25 H37 109.5

loop_
_geom_bond_atom_site_label_1
_geom_bond_atom_site_label_2
_geom_bond_distance
B1 N2 1.4088(19)
B1 N1 1.4583(19)
B1 C7 1.603(2)
N1 C1 1.4176(17)
N1 C8 1.4357(17)
C1 C2 1.3888(19)
C1 C6 1.3960(19)
C2 C3 1.390(2)
C2 H1 0.9500
C3 C4 1.382(2)
C3 H2 0.9500
C4 C5 1.393(2)
C4 H3 0.9500
C5 C6 1.384(2)
C5 H4 0.9500
C6 C7 1.5085(19)
C7 H5 0.9900
C7 H6 0.9900
C8 C13 1.4020(19)
C8 C9 1.4095(19)
C9 C10 1.3918(19)
C9 C14 1.522(2)
C10 C11 1.381(2)
C10 H7 0.9500
C11 C12 1.379(2)
C11 H8 0.9500
C12 C13 1.3940(19)
C12 H9 0.9500
C13 C17 1.519(2)
C14 C16 1.529(2)
C14 C15 1.531(2)
C14 H10 1.0000
C15 H11 0.9800
C15 H12 0.9800
C15 H13 0.9800
C16 H14 0.9800
C16 H15 0.9800
C16 H16 0.9800
C17 C19 1.529(2)
C17 C18 1.531(2)
C17 H17 1.0000
C18 H18 0.9800
C18 H19 0.9800
C18 H20 0.9800
C19 H21 0.9800
C19 H22 0.9800
C19 H23 0.9800
N2 C20 1.4792(17)
N2 C23 1.4841(17)
C20 C21 1.526(2)
C20 C22 1.531(2)
C20 H24 1.0000
C21 H25 0.9800
C21 H26 0.9800
C21 H27 0.9800
C22 H28 0.9800
C22 H29 0.9800
C22 H30 0.9800
C23 C24 1.520(2)
C23 C25 1.527(2)
C23 H31 1.0000
C24 H32 0.9800
C24 H33 0.9800
C24 H34 0.9800
C25 H35 0.9800
C25 H36 0.9800
C25 H37 0.9800

loop_
_geom_torsion_atom_site_label_1
_geom_torsion_atom_site_label_2
_geom_torsion_atom_site_label_3
_geom_torsion_atom_site_label_4
_geom_torsion
N2 B1 N1 C1 176.67(12)
C7 B1 N1 C1 -1.67(14)
N2 B1 N1 C8 -12.3(2)
C7 B1 N1 C8 169.32(12)
C8 N1 C1 C2 7.81(19)
B1 N1 C1 C2 -179.97(12)
C8 N1 C1 C6 -170.88(11)
B1 N1 C1 C6 1.33(15)
C6 C1 C2 C3 0.0(2)
N1 C1 C2 C3 -178.58(12)
C1 C2 C3 C4 -0.2(2)
C2 C3 C4 C5 0.2(2)
C3 C4 C5 C6 0.0(2)
C4 C5 C6 C1 -0.2(2)
C4 C5 C6 C7 178.97(14)
C2 C1 C6 C5 0.2(2)
N1 C1 C6 C5 178.98(12)
C2 C1 C6 C7 -179.12(12)
N1 C1 C6 C7 -0.34(15)
C5 C6 C7 B1 -179.88(14)
C1 C6 C7 B1 -0.67(14)
N2 B1 C7 C6 -176.92(13)
N1 B1 C7 C6 1.39(13)
C1 N1 C8 C13 -82.07(15)
B1 N1 C8 C13 107.54(15)
C1 N1 C8 C9 98.22(14)
B1 N1 C8 C9 -72.16(17)
C13 C8 C9 C10 -3.73(19)
N1 C8 C9 C10 175.97(11)
C13 C8 C9 C14 175.11(12)
N1 C8 C9 C14 -5.19(18)
C8 C9 C10 C11 1.1(2)
C14 C9 C10 C11 -177.69(13)
C9 C10 C11 C12 1.5(2)
C10 C11 C12 C13 -1.7(2)
C11 C12 C13 C8 -0.8(2)
C11 C12 C13 C17 -178.27(13)
C9 C8 C13 C12 3.57(19)
N1 C8 C13 C12 -176.13(12)
C9 C8 C13 C17 -179.05(12)
N1 C8 C13 C17 1.25(19)
C10 C9 C14 C16 -25.96(19)
C8 C9 C14 C16 155.25(13)
C10 C9 C14 C15 97.76(16)
C8 C9 C14 C15 -81.04(16)
C12 C13 C17 C19 63.18(17)
C8 C13 C17 C19 -114.16(15)
C12 C13 C17 C18 -60.84(18)
C8 C13 C17 C18 121.82(15)
N1 B1 N2 C20 -14.7(2)
C7 B1 N2 C20 163.22(12)
N1 B1 N2 C23 167.64(12)
C7 B1 N2 C23 -14.4(2)
B1 N2 C20 C21 115.87(14)
C23 N2 C20 C21 -66.31(14)
B1 N2 C20 C22 -117.60(14)
C23 N2 C20 C22 60.22(14)
B1 N2 C23 C24 -62.24(17)
C20 N2 C23 C24 119.93(13)
B1 N2 C23 C25 65.58(17)
C20 N2 C23 C25 -112.24(14)
